data_7228572
loop_
_publ_author_name
'Carreras, Lucas'
'Rovira, Laura'
'Vaquero, M\'onica'
'Mon, Ignasi'
'Martin, Eddy'
'Benet-Buchholz, Jordi'
'Vidal-Ferran, Anton'

_publ_section_title
;
 Syntheses, characterisation and solid-state study of alkali and ammonium
 BArF salts
;
_journal_issue 52
_journal_name_full 'RSC Adv.'
_journal_page_first 32833
_journal_paper_doi 10.1039/C7RA05928K
_journal_volume 7
_journal_year 2017
_chemical_formula_sum 'C32 H13 B F24 K O0.5'
_chemical_formula_weight 911.33
_space_group_crystal_system tetragonal
_space_group_IT_number 85
_space_group_name_Hall '-P 4a'
_space_group_name_H-M_alt 'P 4/n'
_symmetry_space_group_name_Hall '-P 4a'
_symmetry_space_group_name_H-M 'P 4/n :2'
_atom_sites_solution_hydrogens mixed
_audit_creation_method SHELXL-2014/7
_audit_update_record
;
2017-04-25 deposited with the CCDC.
2017-06-21 downloaded from the CCDC.
;
_cell_angle_alpha 90
_cell_angle_beta 90
_cell_angle_gamma 90
_cell_formula_units_Z 2
_cell_length_a 13.5095(5)
_cell_length_b 13.5095(5)
_cell_length_c 9.2868(4)
_cell_measurement_reflns_used 9461
_cell_measurement_temperature 100(2)
_cell_measurement_theta_max 36.21
_cell_measurement_theta_min 2.19
_cell_volume 1694.90(11)
_computing_cell_refinement 'Bruker SAINT'
_computing_data_collection 'Bruker APEX2'
_computing_data_reduction 'Bruker SAINT'
_computing_molecular_graphics 'Bruker SHELXTL'
_computing_publication_material 'Bruker SHELXTL'
_computing_structure_refinement 'SHELXL-2014/7 (Sheldrick, 2014)'
_computing_structure_solution 'SHELXS-97 (Sheldrick, 2008)'
_diffrn_ambient_temperature 100(2)
_diffrn_detector_area_resol_mean 512
_diffrn_detector_type '4K CCD area detector APEX II'
_diffrn_measured_fraction_theta_full 0.997
_diffrn_measured_fraction_theta_max 0.999
_diffrn_measurement_device_type 'APEX DUO Kappa 4-axis goniometer'
_diffrn_measurement_method
;
 Fullsphere data collection, phi and omega scans
;
_diffrn_measurement_specimen_support 'magnetic support with MicroMount'
_diffrn_radiation_monochromator 'Quazar MX Multilayer Optics'
_diffrn_radiation_type MoK\a
_diffrn_radiation_wavelength 0.71073
_diffrn_reflns_av_R_equivalents 0.0265
_diffrn_reflns_av_unetI/netI 0.0187
_diffrn_reflns_Laue_measured_fraction_full 0.997
_diffrn_reflns_Laue_measured_fraction_max 0.999
_diffrn_reflns_limit_h_max 22
_diffrn_reflns_limit_h_min -22
_diffrn_reflns_limit_k_max 22
_diffrn_reflns_limit_k_min -21
_diffrn_reflns_limit_l_max 15
_diffrn_reflns_limit_l_min -15
_diffrn_reflns_number 21387
_diffrn_reflns_point_group_measured_fraction_full 0.997
_diffrn_reflns_point_group_measured_fraction_max 0.999
_diffrn_reflns_theta_full 25.242
_diffrn_reflns_theta_max 36.405
_diffrn_reflns_theta_min 2.132
_diffrn_source 'Microfocus source E025 IuS'
_diffrn_source_current 0.6
_diffrn_source_power 50
_diffrn_source_size '0.2 mm x 0.2 mm fine focus'
_diffrn_source_type 'Bruker APEX DUO'
_exptl_absorpt_coefficient_mu 0.317
_exptl_absorpt_correction_T_max 0.939
_exptl_absorpt_correction_T_min 0.722
_exptl_absorpt_correction_type empirical
_exptl_absorpt_process_details
; 
 SADABS Version 2008/1 Bruker-Nonius
 Blessing, Acta Cryst. (1995) A51 33-38
;
_exptl_crystal_colour colourless
_exptl_crystal_density_diffrn 1.786
_exptl_crystal_description block
_exptl_crystal_F_000 898
_exptl_crystal_size_max 0.300
_exptl_crystal_size_mid 0.300
_exptl_crystal_size_min 0.200
_refine_diff_density_max 1.162
_refine_diff_density_min -0.657
_refine_diff_density_rms 0.089
_refine_ls_extinction_method none
_refine_ls_goodness_of_fit_ref 1.112
_refine_ls_hydrogen_treatment constr
_refine_ls_matrix_type full
_refine_ls_number_parameters 195
_refine_ls_number_reflns 4145
_refine_ls_number_restraints 180
_refine_ls_restrained_S_all 1.173
_refine_ls_R_factor_all 0.0607
_refine_ls_R_factor_gt 0.0541
_refine_ls_shift/su_max 0.000
_refine_ls_shift/su_mean 0.000
_refine_ls_structure_factor_coef Fsqd
_refine_ls_weighting_details 'w=1/[\s^2^(Fo^2^)+(0.0872P)^2^+1.0073P] where P=(Fo^2^+2Fc^2^)/3'
_refine_ls_weighting_scheme calc
_refine_ls_wR_factor_gt 0.1635
_refine_ls_wR_factor_ref 0.1687
_reflns_Friedel_coverage 0.000
_reflns_number_gt 3615
_reflns_number_total 4145
_reflns_threshold_expression 'I > 2\s(I)'
_cod_data_source_file c7ra05928k2.cif
_cod_data_source_block mo_KBarf_0m
_cod_original_cell_volume 1694.90(15)
_cod_original_formula_sum 'C32 H13 B F24 K O0.50'
_cod_database_code 7228572
_shelx_shelxl_version_number 2014/7
_shelx_space_group_comment
; 
The symmetry employed for this shelxl refinement is uniquely defined 
by the following loop, which should always be used as a source of 
symmetry information in preference to the above space-group names. 
They are only intended as comments. 
;
_shelx_estimated_absorpt_t_min 0.911
_shelx_estimated_absorpt_t_max 0.939

loop_
_space_group_symop_operation_xyz
'x, y, z'
'-x+1/2, -y+1/2, z'
'-y+1/2, x, z'
'y, -x+1/2, z'
'-x, -y, -z'
'x-1/2, y-1/2, -z'
'y-1/2, -x, -z'
'-y, x-1/2, -z'

loop_
_atom_site_label
_atom_site_type_symbol
_atom_site_fract_x
_atom_site_fract_y
_atom_site_fract_z
_atom_site_U_iso_or_equiv
_atom_site_adp_type
_atom_site_occupancy
_atom_site_site_symmetry_order
_atom_site_calc_flag
_atom_site_refinement_flags_posn
_atom_site_refinement_flags_adp
_atom_site_refinement_flags_occupancy
_atom_site_disorder_assembly
_atom_site_disorder_group
B1 B 0.2500 0.7500 0.5000 0.0113(3) Uani 1 4 d S T P . .
C1 C 0.17924(7) 0.81784(7) 0.39616(11) 0.01158(16) Uani 1 1 d . . . . .
C2 C 0.12896(8) 0.77367(8) 0.28038(11) 0.01463(17) Uani 1 1 d . . . . .
H2 H 0.1386 0.7051 0.2621 0.018 Uiso 1 1 calc R U . . .
C3 C 0.06544(8) 0.82710(9) 0.19157(12) 0.01705(19) Uani 1 1 d D . . . .
C4 C 0.04943(8) 0.92777(9) 0.21352(13) 0.01711(19) Uani 1 1 d . . . . .
H4 H 0.0056 0.9642 0.1537 0.021 Uiso 1 1 calc R U . . .
C5 C 0.09978(8) 0.97310(8) 0.32592(12) 0.01461(18) Uani 1 1 d D . . . .
C6 C 0.16351(7) 0.91948(7) 0.41482(11) 0.01300(16) Uani 1 1 d . . . . .
H6 H 0.1972 0.9529 0.4903 0.016 Uiso 1 1 calc R U . . .
C7 C 0.01812(11) 0.77657(11) 0.06631(16) 0.0265(3) Uani 1 1 d D . . . .
C8 C 0.08977(9) 1.08246(8) 0.34566(14) 0.0196(2) Uani 1 1 d D . . . .
F1 F 0.08212(13) 0.77141(15) -0.04890(17) 0.0371(4) Uani 0.75 1 d D U P A 1
F2 F -0.0080(2) 0.68509(17) 0.0911(3) 0.0539(9) Uani 0.75 1 d D U P A 1
F3 F -0.05806(13) 0.82735(14) 0.0107(2) 0.0407(4) Uani 0.75 1 d D U P A 1
F1' F 0.0447(6) 0.8017(6) -0.0585(5) 0.0556(15) Uani 0.25 1 d D U P A 2
F2' F 0.0208(6) 0.6771(4) 0.0768(9) 0.0380(16) Uani 0.25 1 d D U P A 2
F3' F -0.0840(3) 0.7930(5) 0.0698(7) 0.0487(12) Uani 0.25 1 d D U P A 2
F4 F 0.15789(18) 1.1329(2) 0.2690(3) 0.0287(5) Uani 0.75 1 d D U P B 1
F5 F 0.00161(18) 1.1169(3) 0.3026(4) 0.0285(6) Uani 0.75 1 d D U P B 1
F6 F 0.10094(17) 1.1109(2) 0.4836(2) 0.0300(5) Uani 0.75 1 d D U P B 1
F4' F 0.1429(6) 1.1294(7) 0.2374(7) 0.0315(15) Uani 0.25 1 d D U P B 2
F5' F -0.0013(5) 1.1161(8) 0.3333(10) 0.0243(14) Uani 0.25 1 d D U P B 2
F6' F 0.1296(5) 1.1160(6) 0.4671(7) 0.0331(15) Uani 0.25 1 d D U P B 2
K1 K 0.2500 1.2500 0.06070(7) 0.02583(13) Uani 1 4 d S T P . .
O1 O 0.234(3) 1.272(2) -0.2395(9) 0.042(4) Uani 0.125 1 d . U P C -1
H1O1 H 0.2647 1.2196 -0.2610 0.064 Uiso 0.125 1 d R U P C -1
H1O2 H 0.2740 1.3190 -0.2593 0.064 Uiso 0.125 1 d R U P C -1

loop_
_atom_site_aniso_label
_atom_site_aniso_U_11
_atom_site_aniso_U_22
_atom_site_aniso_U_33
_atom_site_aniso_U_23
_atom_site_aniso_U_13
_atom_site_aniso_U_12
B1 0.0110(4) 0.0110(4) 0.0118(8) 0.000 0.000 0.000
C1 0.0112(3) 0.0114(3) 0.0121(3) 0.0007(3) -0.0003(3) 0.0000(3)
C2 0.0150(4) 0.0141(4) 0.0148(4) 0.0001(3) -0.0029(3) -0.0007(3)
C3 0.0161(4) 0.0186(4) 0.0164(4) 0.0005(3) -0.0049(3) -0.0008(3)
C4 0.0153(4) 0.0181(4) 0.0180(4) 0.0038(3) -0.0033(3) 0.0013(3)
C5 0.0140(4) 0.0131(4) 0.0167(4) 0.0028(3) 0.0003(3) 0.0015(3)
C6 0.0130(4) 0.0118(3) 0.0142(4) 0.0012(3) -0.0005(3) 0.0001(3)
C7 0.0290(6) 0.0245(5) 0.0260(6) -0.0018(4) -0.0143(5) 0.0001(4)
C8 0.0210(5) 0.0137(4) 0.0242(5) 0.0036(4) -0.0010(4) 0.0036(3)
F1 0.0387(8) 0.0482(9) 0.0243(6) -0.0142(6) -0.0029(6) 0.0013(7)
F2 0.078(2) 0.0369(10) 0.0469(13) 0.0116(10) -0.0333(13) -0.0355(11)
F3 0.0347(7) 0.0486(9) 0.0388(8) -0.0137(7) -0.0254(6) 0.0151(6)
F1' 0.072(4) 0.064(4) 0.031(2) 0.008(2) -0.013(3) -0.020(3)
F2' 0.045(3) 0.033(2) 0.037(3) -0.0169(19) -0.024(2) 0.001(2)
F3' 0.0326(19) 0.056(2) 0.058(3) -0.019(2) -0.0283(19) 0.0074(18)
F4 0.0251(8) 0.0167(6) 0.0443(11) 0.0094(7) 0.0037(8) -0.0036(5)
F5 0.0237(8) 0.0238(7) 0.0379(16) 0.0025(9) -0.0017(7) 0.0120(6)
F6 0.0440(12) 0.0188(7) 0.0272(7) -0.0040(5) -0.0039(7) 0.0081(8)
F4' 0.030(2) 0.0194(18) 0.045(3) 0.010(2) -0.002(2) -0.0057(16)
F5' 0.024(2) 0.022(2) 0.026(3) -0.001(2) 0.0066(16) 0.0107(15)
F6' 0.046(3) 0.0143(17) 0.039(3) -0.0063(19) -0.016(2) 0.007(2)
K1 0.02220(16) 0.02220(16) 0.0331(3) 0.000 0.000 0.000
O1 0.050(8) 0.058(9) 0.020(3) 0.001(5) -0.001(6) -0.003(5)

loop_
_atom_type_symbol
_atom_type_description
_atom_type_scat_dispersion_real
_atom_type_scat_dispersion_imag
_atom_type_scat_source
C C 0.0033 0.0016 'International Tables Vol C Tables 4.2.6.8 and 6.1.1.4'
H H 0.0000 0.0000 'International Tables Vol C Tables 4.2.6.8 and 6.1.1.4'
B B 0.0013 0.0007 'International Tables Vol C Tables 4.2.6.8 and 6.1.1.4'
F F 0.0171 0.0103 'International Tables Vol C Tables 4.2.6.8 and 6.1.1.4'
K K 0.2009 0.2494 'International Tables Vol C Tables 4.2.6.8 and 6.1.1.4'
O O 0.0106 0.0060 'International Tables Vol C Tables 4.2.6.8 and 6.1.1.4'

loop_
_geom_angle_atom_site_label_1
_geom_angle_atom_site_label_2
_geom_angle_atom_site_label_3
_geom_angle
_geom_angle_site_symmetry_1
_geom_angle_site_symmetry_3
C1 B1 C1 107.87(7) 7_566 8_666
C1 B1 C1 110.28(3) 7_566 2_565
C1 B1 C1 110.28(3) 8_666 2_565
C1 B1 C1 110.27(3) 7_566 .
C1 B1 C1 110.28(3) 8_666 .
C1 B1 C1 107.87(7) 2_565 .
C6 C1 C2 115.97(9) . .
C6 C1 B1 124.36(8) . .
C2 C1 B1 119.67(8) . .
C3 C2 C1 122.09(10) . .
C2 C3 C4 121.04(10) . .
C2 C3 C7 119.25(11) . .
C4 C3 C7 119.63(10) . .
C5 C4 C3 117.71(10) . .
C4 C5 C6 121.20(10) . .
C4 C5 C8 118.94(10) . .
C6 C5 C8 119.75(10) . .
C5 C6 C1 121.97(9) . .
F2 C7 F3 110.17(19) . .
F1' C7 F2' 109.1(5) . .
F2 C7 F1 105.0(2) . .
F3 C7 F1 102.05(15) . .
F1' C7 F3' 105.1(4) . .
F2' C7 F3' 100.6(4) . .
F1' C7 C3 118.1(3) . .
F2 C7 C3 114.28(18) . .
F3 C7 C3 113.26(13) . .
F2' C7 C3 112.9(3) . .
F1 C7 C3 111.08(13) . .
F3' C7 C3 109.4(2) . .
F5' C8 F6' 109.5(5) . .
F5 C8 F6 106.55(19) . .
F5 C8 F4 105.89(19) . .
F6 C8 F4 106.39(18) . .
F5' C8 F4' 105.2(5) . .
F6' C8 F4' 104.5(4) . .
F5' C8 C5 114.5(5) . .
F6' C8 C5 113.9(4) . .
F5 C8 C5 112.76(19) . .
F6 C8 C5 112.85(16) . .
F4 C8 C5 111.88(16) . .
F4' C8 C5 108.4(4) . .
C7 F3 K1 126.57(14) . 5_575
C7 F3' K1 143.2(3) . 5_575
C8 F4 K1 163.04(17) . .
C8 F4' K1 169.3(6) . .
F3' K1 F3' 77.60(13) 5_575 7_565
F3' K1 F3' 124.8(3) 5_575 6_665
F3' K1 F3' 77.60(13) 7_565 6_665
F3' K1 F3' 77.60(13) 5_575 8_675
F3' K1 F3' 124.8(3) 7_565 8_675
F3' K1 F3' 77.60(13) 6_665 8_675
F3' K1 F4' 72.0(2) 5_575 .
F3' K1 F4' 83.4(2) 7_565 .
F3' K1 F4' 150.1(2) 6_665 .
F3' K1 F4' 132.3(3) 8_675 .
F3' K1 F4' 150.1(2) 5_575 2_575
F3' K1 F4' 132.3(3) 7_565 2_575
F3' K1 F4' 72.0(2) 6_665 2_575
F3' K1 F4' 83.4(2) 8_675 2_575
F4' K1 F4' 106.0(3) . 2_575
F3' K1 F4' 132.3(3) 5_575 3_665
F3' K1 F4' 72.0(2) 7_565 3_665
F3' K1 F4' 83.4(2) 6_665 3_665
F3' K1 F4' 150.1(2) 8_675 3_665
F4' K1 F4' 68.78(17) . 3_665
F4' K1 F4' 68.78(17) 2_575 3_665
F3' K1 F4' 83.4(2) 5_575 4_465
F3' K1 F4' 150.1(2) 7_565 4_465
F3' K1 F4' 132.3(3) 6_665 4_465
F3' K1 F4' 72.0(2) 8_675 4_465
F4' K1 F4' 68.78(17) . 4_465
F4' K1 F4' 68.78(17) 2_575 4_465
F4' K1 F4' 106.0(3) 3_665 4_465
F4 K1 F4 92.28(11) . 2_575
F4 K1 F4 61.31(6) . 3_665
F4 K1 F4 61.31(6) 2_575 3_665
F4 K1 F4 61.31(6) . 4_465
F4 K1 F4 61.31(6) 2_575 4_465
F4 K1 F4 92.28(11) 3_665 4_465

loop_
_geom_bond_atom_site_label_1
_geom_bond_atom_site_label_2
_geom_bond_distance
_geom_bond_site_symmetry_2
B1 C1 1.6382(10) 7_566
B1 C1 1.6382(10) 8_666
B1 C1 1.6382(10) 2_565
B1 C1 1.6382(10) .
C1 C6 1.4002(14) .
C1 C2 1.4049(14) .
C2 C3 1.3920(15) .
C3 C4 1.3921(17) .
C3 C7 1.4926(17) .
C4 C5 1.3883(16) .
C5 C6 1.3956(14) .
C5 C8 1.4949(16) .
C7 F1' 1.260(5) .
C7 F2 1.306(2) .
C7 F3 1.3401(19) .
C7 F2' 1.348(5) .
C7 F1 1.377(2) .
C7 F3' 1.398(4) .
C8 F5' 1.317(6) .
C8 F6' 1.329(5) .
C8 F5 1.340(2) .
C8 F6 1.346(2) .
C8 F4 1.348(2) .
C8 F4' 1.388(6) .
F3 K1 2.8733(18) 5_575
F3' K1 2.615(4) 5_575
F4 K1 2.792(2) .
F4' K1 2.728(6) .
K1 F3' 2.615(4) 5_575
K1 F3' 2.615(4) 7_565
K1 F3' 2.615(4) 6_665
K1 F3' 2.615(4) 8_675
K1 F4' 2.728(6) 2_575
K1 F4' 2.728(6) 3_665
K1 F4' 2.728(6) 4_465
K1 F4 2.792(2) 2_575
K1 F4 2.792(2) 3_665
K1 F4 2.792(2) 4_465

loop_
_geom_torsion_atom_site_label_1
_geom_torsion_atom_site_label_2
_geom_torsion_atom_site_label_3
_geom_torsion_atom_site_label_4
_geom_torsion
_geom_torsion_site_symmetry_1
_geom_torsion_site_symmetry_4
C1 B1 C1 C6 -12.62(9) 7_566 .
C1 B1 C1 C6 106.41(11) 8_666 .
C1 B1 C1 C6 -133.10(10) 2_565 .
C1 B1 C1 C2 168.05(9) 7_566 .
C1 B1 C1 C2 -72.92(6) 8_666 .
C1 B1 C1 C2 47.57(7) 2_565 .
C6 C1 C2 C3 -1.49(15) . .
B1 C1 C2 C3 177.90(9) . .
C1 C2 C3 C4 0.40(17) . .
C1 C2 C3 C7 177.13(11) . .
C2 C3 C4 C5 0.69(17) . .
C7 C3 C4 C5 -176.03(12) . .
C3 C4 C5 C6 -0.64(17) . .
C3 C4 C5 C8 175.66(11) . .
C4 C5 C6 C1 -0.51(16) . .
C8 C5 C6 C1 -176.78(10) . .
C2 C1 C6 C5 1.54(15) . .
B1 C1 C6 C5 -177.82(8) . .
C2 C3 C7 F1' -111.2(4) . .
C4 C3 C7 F1' 65.6(5) . .
C2 C3 C7 F2 37.7(2) . .
C4 C3 C7 F2 -145.6(2) . .
C2 C3 C7 F3 164.93(15) . .
C4 C3 C7 F3 -18.3(2) . .
C2 C3 C7 F2' 17.7(4) . .
C4 C3 C7 F2' -165.5(4) . .
C2 C3 C7 F1 -80.91(17) . .
C4 C3 C7 F1 95.87(16) . .
C2 C3 C7 F3' 128.7(3) . .
C4 C3 C7 F3' -54.5(4) . .
C4 C5 C8 F5' 44.1(5) . .
C6 C5 C8 F5' -139.6(5) . .
C4 C5 C8 F6' 171.2(4) . .
C6 C5 C8 F6' -12.5(4) . .
C4 C5 C8 F5 30.7(2) . .
C6 C5 C8 F5 -152.99(18) . .
C4 C5 C8 F6 151.47(15) . .
C6 C5 C8 F6 -32.18(18) . .
C4 C5 C8 F4 -88.58(17) . .
C6 C5 C8 F4 87.77(17) . .
C4 C5 C8 F4' -73.0(4) . .
C6 C5 C8 F4' 103.3(4) . .
F2 C7 F3 K1 -3.0(3) . 5_575
F1 C7 F3 K1 108.12(16) . 5_575
C3 C7 F3 K1 -132.40(12) . 5_575
F1' C7 F3' K1 55.3(8) . 5_575
F2' C7 F3' K1 -58.0(8) . 5_575
C3 C7 F3' K1 -177.0(6) . 5_575
F5 C8 F4 K1 -16.4(7) . .
F6 C8 F4 K1 -129.5(6) . .
C5 C8 F4 K1 106.8(6) . .
F5' C8 F4' K1 83(3) . .
F6' C8 F4' K1 -32(3) . .
C5 C8 F4' K1 -154(3) . .
